data_2237115
loop_
_publ_author_name
'Alam, Naveed'
'Shahid, Muhammad'
'Rauf, M. Khawar'

_publ_section_title
;
 Diaquabis(nitrato-\k<i>O</i>)bis(pyridine-\k<i>N</i>)manganese(II)
;
_journal_coeditor_code BR2215
_journal_issue 1
_journal_name_full 'Acta Crystallographica Section E'
_journal_page_first m9
_journal_paper_doi 10.1107/S1600536812049161
_journal_volume 69
_journal_year 2013
_chemical_formula_iupac '[Mn (N O3)2 (C5 H5 N)2 (H2 O)2]'
_chemical_formula_moiety 'C10 H14 Mn N4 O8'
_chemical_formula_sum 'C10 H14 Mn N4 O8'
_chemical_formula_weight 373.19
_chemical_melting_point 373
_chemical_name_systematic
;
Diaquabis(nitrato-\k<i>O</i>)bis(pyridine-\k<i>N</i>)manganese(II)
;
_space_group_IT_number 14
_symmetry_cell_setting monoclinic
_symmetry_space_group_name_Hall '-P 2ybc'
_symmetry_space_group_name_H-M 'P 1 21/c 1'
_atom_sites_solution_hydrogens geom
_atom_sites_solution_primary direct
_atom_sites_solution_secondary difmap
_audit_creation_method SHELXL-97
_cell_angle_alpha 90.00
_cell_angle_beta 107.5000(10)
_cell_angle_gamma 90.00
_cell_formula_units_Z 2
_cell_length_a 8.8988(7)
_cell_length_b 11.8668(10)
_cell_length_c 7.5950(6)
_cell_measurement_reflns_used 6452
_cell_measurement_temperature 100(2)
_cell_measurement_theta_max 30.49
_cell_measurement_theta_min 2.40
_cell_volume 764.91(11)
_computing_cell_refinement '<i>SAINT-Plus</i> (Bruker, 2002)'
_computing_data_collection '<i>SMART</i> (Bruker, 2002)'
_computing_data_reduction '<i>SAINT-Plus</i> (Bruker, 2002)'
_computing_molecular_graphics '<i>SHELXTL</i> (Sheldrick, 2008)'
_computing_publication_material '<i>publCIF</i> (Westrip, 2010)'
_computing_structure_refinement '<i>SHELXTL</i> (Sheldrick, 2008)'
_computing_structure_solution '<i>SHELXTL</i> (Sheldrick, 2008)'
_diffrn_ambient_temperature 100(2)
_diffrn_measured_fraction_theta_full 1.000
_diffrn_measured_fraction_theta_max 1.000
_diffrn_measurement_device_type 'Bruker SMART APEX CCD'
_diffrn_measurement_method '\w scans'
_diffrn_radiation_monochromator graphite
_diffrn_radiation_source 'fine-focus sealed tube'
_diffrn_radiation_type MoK\a
_diffrn_radiation_wavelength 0.71073
_diffrn_reflns_av_R_equivalents 0.0156
_diffrn_reflns_av_sigmaI/netI 0.0139
_diffrn_reflns_limit_h_max 11
_diffrn_reflns_limit_h_min -11
_diffrn_reflns_limit_k_max 15
_diffrn_reflns_limit_k_min -13
_diffrn_reflns_limit_l_max 10
_diffrn_reflns_limit_l_min -10
_diffrn_reflns_number 6644
_diffrn_reflns_theta_full 28.28
_diffrn_reflns_theta_max 28.28
_diffrn_reflns_theta_min 2.40
_diffrn_standards_number 0
_exptl_absorpt_coefficient_mu 0.910
_exptl_absorpt_correction_T_max 0.701
_exptl_absorpt_correction_T_min 0.583
_exptl_absorpt_correction_type multi-scan
_exptl_absorpt_process_details '(SADABS in SAINT-Plus; Bruker, 2003)'
_exptl_crystal_colour colourless
_exptl_crystal_density_diffrn 1.620
_exptl_crystal_density_method 'not measured'
_exptl_crystal_description block
_exptl_crystal_F_000 382
_exptl_crystal_size_max 0.43
_exptl_crystal_size_mid 0.39
_exptl_crystal_size_min 0.39
_refine_diff_density_max 0.338
_refine_diff_density_min -0.300
_refine_ls_extinction_method none
_refine_ls_goodness_of_fit_ref 1.076
_refine_ls_hydrogen_treatment mixed
_refine_ls_matrix_type full
_refine_ls_number_parameters 112
_refine_ls_number_reflns 1897
_refine_ls_number_restraints 2
_refine_ls_restrained_S_all 1.076
_refine_ls_R_factor_all 0.0236
_refine_ls_R_factor_gt 0.0227
_refine_ls_shift/su_max 0.000
_refine_ls_shift/su_mean 0.000
_refine_ls_structure_factor_coef Fsqd
_refine_ls_weighting_details 'calc w=1/[\s^2^(Fo^2^)+(0.0364P)^2^+0.2526P] where P=(Fo^2^+2Fc^2^)/3'
_refine_ls_weighting_scheme calc
_refine_ls_wR_factor_gt 0.0627
_refine_ls_wR_factor_ref 0.0635
_reflns_number_gt 1817
_reflns_number_total 1897
_reflns_threshold_expression I>2\s(I)
_cod_data_source_file br2215.cif
_cod_data_source_block I
_cod_original_sg_symbol_H-M 'P 21/c'
_cod_database_code 2237115
_cod_database_fobs_code 2237115

loop_
_symmetry_equiv_pos_as_xyz
'x, y, z'
'-x, y+1/2, -z+1/2'
'-x, -y, -z'
'x, -y-1/2, z-1/2'

loop_
_atom_site_type_symbol
_atom_site_label
_atom_site_fract_x
_atom_site_fract_y
_atom_site_fract_z
_atom_site_U_iso_or_equiv
_atom_site_adp_type
_atom_site_calc_flag
_atom_site_refinement_flags
_atom_site_occupancy
_atom_site_symmetry_multiplicity
C C1 0.73516(12) 0.28979(9) 0.04145(16) 0.0191(2) Uani d . 1 1
H H1 0.6397 0.2500 -0.0121 0.023 Uiso calc R 1 1
C C2 0.87624(13) 0.23034(10) 0.08651(17) 0.0225(2) Uani d . 1 1
H H2 0.8768 0.1517 0.0636 0.027 Uiso calc R 1 1
C C3 1.01597(13) 0.28769(10) 0.16539(17) 0.0217(2) Uani d . 1 1
H H3 1.1140 0.2491 0.1975 0.026 Uiso calc R 1 1
C C4 1.01000(13) 0.40250(10) 0.19649(16) 0.0209(2) Uani d . 1 1
H H4 1.1038 0.4440 0.2507 0.025 Uiso calc R 1 1
C C5 0.86473(13) 0.45545(9) 0.14696(15) 0.0185(2) Uani d . 1 1
H H5 0.8614 0.5342 0.1681 0.022 Uiso calc R 1 1
Mn Mn1 0.5000 0.5000 0.0000 0.01221(8) Uani d S 1 2
N N1 0.72797(10) 0.40102(8) 0.07038(12) 0.01619(18) Uani d . 1 1
N N2 0.62538(9) 0.58526(7) 0.40827(11) 0.01339(17) Uani d . 1 1
O O1 0.38723(9) 0.37524(6) 0.12260(10) 0.01650(16) Uani d D 1 1
H H1A 0.3806(18) 0.3081(12) 0.085(2) 0.025 Uiso d D 1 1
H H1B 0.3892(18) 0.3773(14) 0.2317(19) 0.025 Uiso d D 1 1
O O2 0.58830(9) 0.61467(7) 0.23972(10) 0.01857(17) Uani d . 1 1
O O3 0.64860(10) 0.48619(6) 0.45430(12) 0.01931(17) Uani d . 1 1
O O4 0.63944(9) 0.66239(6) 0.52668(10) 0.01668(16) Uani d . 1 1

loop_
_atom_site_aniso_label
_atom_site_aniso_U_11
_atom_site_aniso_U_22
_atom_site_aniso_U_33
_atom_site_aniso_U_12
_atom_site_aniso_U_13
_atom_site_aniso_U_23
C1 0.0167(5) 0.0158(5) 0.0234(5) -0.0013(4) 0.0042(4) -0.0019(4)
C2 0.0206(5) 0.0153(5) 0.0303(6) 0.0011(4) 0.0057(4) -0.0027(4)
C3 0.0162(5) 0.0206(5) 0.0273(6) 0.0029(4) 0.0051(4) 0.0010(4)
C4 0.0161(5) 0.0202(5) 0.0242(5) -0.0024(4) 0.0026(4) -0.0007(4)
C5 0.0187(5) 0.0141(5) 0.0212(5) -0.0015(4) 0.0039(4) -0.0013(4)
Mn1 0.01386(13) 0.01072(13) 0.01179(12) -0.00029(7) 0.00348(9) -0.00047(7)
N1 0.0160(4) 0.0152(4) 0.0171(4) -0.0005(3) 0.0046(3) -0.0003(3)
N2 0.0134(4) 0.0130(4) 0.0136(4) -0.0001(3) 0.0037(3) -0.0008(3)
O1 0.0238(4) 0.0131(4) 0.0138(3) -0.0021(3) 0.0075(3) -0.0013(3)
O2 0.0277(4) 0.0160(4) 0.0107(3) -0.0003(3) 0.0038(3) 0.0001(3)
O3 0.0250(4) 0.0122(4) 0.0199(4) 0.0026(3) 0.0055(3) 0.0022(3)
O4 0.0240(4) 0.0134(4) 0.0122(3) -0.0010(3) 0.0049(3) -0.0025(3)

loop_
_atom_type_symbol
_atom_type_description
_atom_type_scat_dispersion_real
_atom_type_scat_dispersion_imag
_atom_type_scat_source
C C 0.0033 0.0016 'International Tables Vol C Tables 4.2.6.8 and 6.1.1.4'
H H 0.0000 0.0000 'International Tables Vol C Tables 4.2.6.8 and 6.1.1.4'
N N 0.0061 0.0033 'International Tables Vol C Tables 4.2.6.8 and 6.1.1.4'
O O 0.0106 0.0060 'International Tables Vol C Tables 4.2.6.8 and 6.1.1.4'
Mn Mn 0.3368 0.7283 'International Tables Vol C Tables 4.2.6.8 and 6.1.1.4'

loop_
_geom_angle_atom_site_label_1
_geom_angle_atom_site_label_2
_geom_angle_atom_site_label_3
_geom_angle_site_symmetry_1
_geom_angle_site_symmetry_3
_geom_angle
N1 C1 C2 . . 122.85(10)
N1 C1 H1 . . 118.6
C2 C1 H1 . . 118.6
C3 C2 C1 . . 118.93(10)
C3 C2 H2 . . 120.5
C1 C2 H2 . . 120.5
C2 C3 C4 . . 118.74(10)
C2 C3 H3 . . 120.6
C4 C3 H3 . . 120.6
C5 C4 C3 . . 118.71(10)
C5 C4 H4 . . 120.6
C3 C4 H4 . . 120.6
N1 C5 C4 . . 123.30(10)
N1 C5 H5 . . 118.3
C4 C5 H5 . . 118.3
O1 Mn1 O1 . 3_665 180.0
O1 Mn1 O2 . 3_665 80.61(3)
O1 Mn1 O2 3_665 3_665 99.39(3)
O1 Mn1 O2 . . 99.39(3)
O1 Mn1 O2 3_665 . 80.61(3)
O2 Mn1 O2 3_665 . 180.00(3)
O1 Mn1 N1 . 3_665 87.58(3)
O1 Mn1 N1 3_665 3_665 92.42(3)
O2 Mn1 N1 3_665 3_665 93.06(3)
O2 Mn1 N1 . 3_665 86.94(3)
O1 Mn1 N1 . . 92.42(3)
O1 Mn1 N1 3_665 . 87.58(3)
O2 Mn1 N1 3_665 . 86.94(3)
O2 Mn1 N1 . . 93.06(3)
N1 Mn1 N1 3_665 . 180.0
C1 N1 C5 . . 117.46(9)
C1 N1 Mn1 . . 123.68(7)
C5 N1 Mn1 . . 118.85(7)
O3 N2 O4 . . 121.32(9)
O3 N2 O2 . . 121.39(9)
O4 N2 O2 . . 117.29(8)
Mn1 O1 H1A . . 119.7(11)
Mn1 O1 H1B . . 122.9(11)
H1A O1 H1B . . 110.5(15)
N2 O2 Mn1 . . 125.36(6)

loop_
_geom_bond_atom_site_label_1
_geom_bond_atom_site_label_2
_geom_bond_site_symmetry_2
_geom_bond_distance
C1 N1 . 1.3428(14)
C1 C2 . 1.3902(15)
C1 H1 . 0.9500
C2 C3 . 1.3856(16)
C2 H2 . 0.9500
C3 C4 . 1.3864(16)
C3 H3 . 0.9500
C4 C5 . 1.3839(15)
C4 H4 . 0.9500
C5 N1 . 1.3457(13)
C5 H5 . 0.9500
Mn1 O1 . 2.1513(8)
Mn1 O1 3_665 2.1514(8)
Mn1 O2 3_665 2.2189(7)
Mn1 O2 . 2.2189(7)
Mn1 N1 3_665 2.2646(9)
Mn1 N1 . 2.2646(9)
N2 O3 . 1.2262(11)
N2 O4 . 1.2627(11)
N2 O2 . 1.2710(11)
O1 H1A . 0.843(13)
O1 H1B . 0.824(13)

loop_
_geom_hbond_atom_site_label_D
_geom_hbond_atom_site_label_H
_geom_hbond_atom_site_label_A
_geom_hbond_site_symmetry_A
_geom_hbond_distance_DH
_geom_hbond_distance_HA
_geom_hbond_distance_DA
_geom_hbond_angle_DHA
O1 H1B O4 3_666 0.824(13) 1.984(14) 2.7805(11) 162.5(16)
O1 H1A O2 2_645 0.843(13) 2.627(15) 3.2504(11) 131.8(13)
O1 H1A O4 2_645 0.843(13) 1.910(13) 2.7495(11) 174.0(15)
